data_4127410
loop_
_publ_author_name
'Hicks, Jamie'
'Vasko, Petra'
'Goicoechea, Jose M.'
'Aldridge, Simon'

_publ_section_title
;
 Reversible, Room-Temperature C-C Bond Activation of Benzene by an
 Isolable Metal Complex.
;
_journal_issue 28
_journal_name_full 'Journal of the American Chemical Society'
_journal_page_first 11000
_journal_page_last 11003
_journal_paper_doi 10.1021/jacs.9b05925
_journal_volume 141
_journal_year 2019
_chemical_formula_moiety 'C10 H18 Cl2 Sn2'
_chemical_formula_sum 'C10 H18 Cl2 Sn2'
_chemical_formula_weight 446.52
_space_group_crystal_system orthorhombic
_space_group_IT_number 61
_space_group_name_Hall '-P 2ac 2ab'
_space_group_name_H-M_alt 'P b c a'
_symmetry_space_group_name_Hall '-P 2ac 2ab'
_symmetry_space_group_name_H-M 'P b c a'
_atom_sites_solution_hydrogens geom
_audit_creation_method SHELXL-2018/3
_cell_angle_alpha 90
_cell_angle_beta 90
_cell_angle_gamma 90
_cell_formula_units_Z 8
_cell_length_a 6.6260(4)
_cell_length_b 19.1358(10)
_cell_length_c 24.4346(10)
_cell_measurement_reflns_used 2330
_cell_measurement_temperature 150(2)
_cell_measurement_theta_max 75.3760
_cell_measurement_theta_min 3.6130
_cell_volume 3098.2(3)
_computing_cell_refinement 'CrysAlisPro 1.171.39.46 (Rigaku OD, 2018)'
_computing_data_collection 'CrysAlisPro 1.171.39.46 (Rigaku OD, 2018)'
_computing_data_reduction 'CrysAlisPro 1.171.39.46 (Rigaku OD, 2018)'
_computing_structure_refinement 'SHELXL-2018/3 (Sheldrick, 2018)'
_computing_structure_solution 'SHELXT 2018/2 (Sheldrick, 2018)'
_diffrn_ambient_temperature 150(2)
_diffrn_detector_area_resol_mean 10.5035
_diffrn_measured_fraction_theta_full 0.998
_diffrn_measured_fraction_theta_max 0.986
_diffrn_measurement_device_type 'SuperNova, Dual, Cu at home/near, Atlas'
_diffrn_measurement_method '\w scans'
_diffrn_radiation_type CuK\a
_diffrn_radiation_wavelength 1.54184
_diffrn_reflns_av_R_equivalents 0.0644
_diffrn_reflns_av_unetI/netI 0.0755
_diffrn_reflns_Laue_measured_fraction_full 0.998
_diffrn_reflns_Laue_measured_fraction_max 0.986
_diffrn_reflns_limit_h_max 7
_diffrn_reflns_limit_h_min -8
_diffrn_reflns_limit_k_max 17
_diffrn_reflns_limit_k_min -24
_diffrn_reflns_limit_l_max 26
_diffrn_reflns_limit_l_min -30
_diffrn_reflns_number 7920
_diffrn_reflns_point_group_measured_fraction_full 0.998
_diffrn_reflns_point_group_measured_fraction_max 0.986
_diffrn_reflns_theta_full 67.684
_diffrn_reflns_theta_max 76.551
_diffrn_reflns_theta_min 3.618
_diffrn_source 'micro-focus sealed X-ray tube'
_exptl_absorpt_coefficient_mu 28.557
_exptl_absorpt_correction_T_max 1.00000
_exptl_absorpt_correction_T_min 0.56241
_exptl_absorpt_correction_type multi-scan
_exptl_absorpt_process_details
;
CrysAlisPro 1.171.39.46 (Rigaku Oxford Diffraction, 2018)
Empirical absorption correction using spherical harmonics,
 implemented in SCALE3 ABSPACK scaling algorithm.
;
_exptl_crystal_colour colourless
_exptl_crystal_density_diffrn 1.915
_exptl_crystal_description block
_exptl_crystal_F_000 1696
_exptl_crystal_size_max 0.100
_exptl_crystal_size_mid 0.100
_exptl_crystal_size_min 0.080
_refine_diff_density_max 1.478
_refine_diff_density_min -2.002
_refine_diff_density_rms 0.333
_refine_ls_extinction_method none
_refine_ls_goodness_of_fit_ref 1.005
_refine_ls_hydrogen_treatment constr
_refine_ls_matrix_type full
_refine_ls_number_parameters 131
_refine_ls_number_reflns 3219
_refine_ls_number_restraints 6
_refine_ls_restrained_S_all 1.005
_refine_ls_R_factor_all 0.0933
_refine_ls_R_factor_gt 0.0504
_refine_ls_shift/su_max 0.001
_refine_ls_shift/su_mean 0.000
_refine_ls_structure_factor_coef Fsqd
_refine_ls_weighting_details 'w=1/[\s^2^(Fo^2^)+(0.0845P)^2^] where P=(Fo^2^+2Fc^2^)/3'
_refine_ls_weighting_scheme calc
_refine_ls_wR_factor_gt 0.1187
_refine_ls_wR_factor_ref 0.1665
_reflns_Friedel_coverage 0.000
_reflns_number_gt 1990
_reflns_number_total 3219
_reflns_threshold_expression 'I > 2\s(I)'
_cod_data_source_file ja9b05925_si_008.cif
_cod_data_source_block compound_7
_cod_database_code 4127410
_shelx_shelxl_version_number 2018/3
_shelx_space_group_comment
;
The symmetry employed for this shelxl refinement is uniquely defined
by the following loop, which should always be used as a source of
symmetry information in preference to the above space-group names.
They are only intended as comments.
;
_shelx_estimated_absorpt_t_min 0.162
_shelx_estimated_absorpt_t_max 0.208

loop_
_space_group_symop_operation_xyz
'x, y, z'
'-x+1/2, -y, z+1/2'
'x+1/2, -y+1/2, -z'
'-x, y+1/2, -z+1/2'
'-x, -y, -z'
'x-1/2, y, -z-1/2'
'-x-1/2, y-1/2, z'
'x, -y-1/2, z-1/2'

loop_
_atom_site_label
_atom_site_type_symbol
_atom_site_fract_x
_atom_site_fract_y
_atom_site_fract_z
_atom_site_U_iso_or_equiv
_atom_site_adp_type
_atom_site_occupancy
_atom_site_site_symmetry_order
_atom_site_calc_flag
_atom_site_refinement_flags_posn
_atom_site_refinement_flags_adp
Sn1 Sn 0.24767(12) 0.75823(3) 0.34585(2) 0.0180(2) Uani 1 1 d . .
Sn2 Sn 0.33302(11) 0.50162(3) 0.61812(2) 0.0186(2) Uani 1 1 d . .
Cl1 Cl 0.5875(4) 0.72232(15) 0.32993(10) 0.0302(6) Uani 1 1 d . .
Cl2 Cl 0.6876(4) 0.50340(14) 0.60001(12) 0.0309(6) Uani 1 1 d . .
C4 C 0.2475(17) 0.7476(5) 0.4730(4) 0.021(2) Uani 1 1 d . .
H4 H 0.234015 0.768768 0.507919 0.025 Uiso 1 1 calc R U
C1 C 0.2141(19) 0.8459(5) 0.2936(4) 0.033(3) Uani 1 1 d . .
H1A H 0.079189 0.865975 0.298450 0.049 Uiso 1 1 calc R U
H1B H 0.231510 0.831270 0.255501 0.049 Uiso 1 1 calc R U
H1C H 0.316184 0.881093 0.302828 0.049 Uiso 1 1 calc R U
C8 C 0.2516(17) 0.6090(5) 0.6147(4) 0.0183(19) Uani 1 1 d . U
H8 H 0.217438 0.629960 0.648673 0.022 Uiso 1 1 calc R U
C5 C 0.2772(16) 0.6735(5) 0.4714(4) 0.022(2) Uani 1 1 d . .
H5 H 0.298133 0.652878 0.436471 0.026 Uiso 1 1 calc R U
C7 C 0.2419(16) 0.6517(5) 0.5704(4) 0.021(2) Uani 1 1 d . .
H7 H 0.208414 0.699234 0.576755 0.025 Uiso 1 1 calc R U
C6 C 0.2781(16) 0.6310(5) 0.5146(4) 0.022(2) Uani 1 1 d . .
H6 H 0.304933 0.582967 0.507968 0.026 Uiso 1 1 calc R U
C3 C 0.2372(16) 0.7894(5) 0.4290(3) 0.021(2) Uani 1 1 d . .
H3 H 0.223895 0.838056 0.435805 0.025 Uiso 1 1 calc R U
C2 C 0.0918(19) 0.6654(5) 0.3241(4) 0.032(3) Uani 1 1 d . .
H2A H 0.184484 0.625544 0.326102 0.048 Uiso 1 1 calc R U
H2B H 0.039692 0.669721 0.286721 0.048 Uiso 1 1 calc R U
H2C H -0.020838 0.657956 0.349452 0.048 Uiso 1 1 calc R U
C9 C 0.2231(18) 0.4321(5) 0.5581(4) 0.031(3) Uani 1 1 d . .
H9A H 0.075413 0.430510 0.559885 0.046 Uiso 1 1 calc R U
H9B H 0.277636 0.385225 0.564850 0.046 Uiso 1 1 calc R U
H9C H 0.265216 0.448100 0.521797 0.046 Uiso 1 1 calc R U
C10 C 0.316(2) 0.4691(6) 0.7012(5) 0.038(3) Uani 1 1 d . .
H10A H 0.173862 0.464976 0.712044 0.057 Uiso 1 1 calc R U
H10B H 0.382900 0.503717 0.724527 0.057 Uiso 1 1 calc R U
H10C H 0.382549 0.423752 0.705349 0.057 Uiso 1 1 calc R U

loop_
_atom_site_aniso_label
_atom_site_aniso_U_11
_atom_site_aniso_U_22
_atom_site_aniso_U_33
_atom_site_aniso_U_23
_atom_site_aniso_U_13
_atom_site_aniso_U_12
Sn1 0.0232(3) 0.0195(4) 0.0112(3) 0.0012(2) 0.0000(3) 0.0031(3)
Sn2 0.0250(3) 0.0184(4) 0.0125(3) 0.0006(3) 0.0020(3) 0.0009(3)
Cl1 0.0245(12) 0.0345(15) 0.0316(12) -0.0101(12) 0.0029(12) 0.0014(12)
Cl2 0.0263(12) 0.0288(15) 0.0377(14) -0.0068(12) 0.0059(11) 0.0034(12)
C4 0.024(5) 0.025(6) 0.014(4) -0.001(4) 0.002(5) 0.012(5)
C1 0.050(8) 0.032(7) 0.016(4) 0.006(4) 0.000(5) 0.008(6)
C8 0.029(4) 0.007(3) 0.019(3) -0.001(3) 0.005(3) 0.001(3)
C5 0.025(5) 0.031(6) 0.009(4) -0.002(4) 0.002(4) 0.011(5)
C7 0.025(5) 0.018(5) 0.021(5) -0.002(4) 0.003(5) -0.002(5)
C6 0.028(6) 0.018(5) 0.019(4) -0.011(4) -0.007(4) 0.010(5)
C3 0.029(5) 0.018(5) 0.015(4) -0.006(4) 0.005(5) 0.000(5)
C2 0.037(6) 0.031(6) 0.028(5) 0.001(5) -0.003(6) 0.005(6)
C9 0.047(7) 0.014(5) 0.032(5) -0.012(4) 0.018(6) -0.002(5)
C10 0.064(9) 0.019(6) 0.030(6) -0.001(5) 0.007(6) 0.003(6)

loop_
_atom_type_symbol
_atom_type_description
_atom_type_scat_dispersion_real
_atom_type_scat_dispersion_imag
_atom_type_scat_source
C C 0.0181 0.0091 'International Tables Vol C Tables 4.2.6.8 and 6.1.1.4'
H H 0.0000 0.0000 'International Tables Vol C Tables 4.2.6.8 and 6.1.1.4'
Cl Cl 0.3639 0.7018 'International Tables Vol C Tables 4.2.6.8 and 6.1.1.4'
Sn Sn 0.0259 5.4591 'International Tables Vol C Tables 4.2.6.8 and 6.1.1.4'

loop_
_geom_angle_atom_site_label_1
_geom_angle_atom_site_label_2
_geom_angle_atom_site_label_3
_geom_angle
C3 Sn1 C1 110.5(4)
C3 Sn1 C2 117.4(4)
C1 Sn1 C2 117.5(4)
C3 Sn1 Cl1 105.6(3)
C1 Sn1 Cl1 103.2(3)
C2 Sn1 Cl1 100.2(3)
C9 Sn2 C10 117.4(4)
C9 Sn2 C8 119.7(4)
C10 Sn2 C8 107.9(4)
C9 Sn2 Cl2 102.7(3)
C10 Sn2 Cl2 103.5(4)
C8 Sn2 Cl2 103.2(3)
C3 C4 C5 125.2(9)
C7 C8 Sn2 128.7(7)
C6 C5 C4 125.7(9)
C8 C7 C6 125.6(9)
C5 C6 C7 125.6(9)
C4 C3 Sn1 126.8(7)

loop_
_geom_bond_atom_site_label_1
_geom_bond_atom_site_label_2
_geom_bond_distance
Sn1 C3 2.118(8)
Sn1 C1 2.120(9)
Sn1 C2 2.123(11)
Sn1 Cl1 2.386(3)
Sn2 C9 2.110(10)
Sn2 C10 2.126(11)
Sn2 C8 2.127(9)
Sn2 Cl2 2.391(3)
C4 C3 1.343(13)
C4 C5 1.431(13)
C8 C7 1.356(12)
C5 C6 1.333(13)
C7 C6 1.440(11)
